data_7024915
loop_
_publ_author_name
'Tiempos-Flores, Norma'
'Metta-Maga\~na, Alejandro-Jos\'e'
'Montiel-Palma, Virginia'
'Cort\'es-Llamas, Sara-Ang\'elica'
'Mu\~noz-Hern\'andez, Miguel-Angel'

_publ_section_title
;
 Aluminium complexes derived from tridentate thioetherbis(phenolate)
 ligands and their activity in Diels-Alder catalysis.
;
_journal_issue 18
_journal_name_full 'Dalton transactions (Cambridge, England : 2003)'
_journal_page_first 4312
_journal_page_last 4320
_journal_paper_doi 10.1039/b922657e
_journal_volume 39
_journal_year 2010
_chemical_formula_sum 'C21 H27 Al O3 S'
_chemical_formula_weight 386.47
_chemical_name_systematic
;
?
;
_space_group_IT_number 2
_symmetry_cell_setting triclinic
_symmetry_space_group_name_Hall '-P 1'
_symmetry_space_group_name_H-M 'P -1'
_atom_sites_solution_hydrogens geom
_atom_sites_solution_primary direct
_atom_sites_solution_secondary difmap
_audit_creation_method SHELXL-97
_cell_angle_alpha 88.920(4)
_cell_angle_beta 75.986(4)
_cell_angle_gamma 67.374(4)
_cell_formula_units_Z 2
_cell_length_a 8.722(2)
_cell_length_b 9.253(2)
_cell_length_c 14.021(4)
_cell_measurement_temperature 150(2)
_cell_volume 1009.9(4)
_computing_cell_refinement 'Bruker SMART'
_computing_data_collection 'Bruker SMART'
_computing_data_reduction 'Bruker SAINT'
_computing_molecular_graphics 'Bruker SHELXTL'
_computing_publication_material 'Bruker SHELXTL'
_computing_structure_refinement 'SHELXL-97 (Sheldrick, 1997)'
_computing_structure_solution 'SHELXS-97 (Sheldrick, 1990)'
_diffrn_ambient_temperature 150(2)
_diffrn_measured_fraction_theta_full 0.983
_diffrn_measured_fraction_theta_max 0.983
_diffrn_measurement_device_type 'CCD area detector'
_diffrn_measurement_method 'phi and omega scans'
_diffrn_radiation_monochromator graphite
_diffrn_radiation_source 'fine-focus sealed tube'
_diffrn_radiation_type MoK\a
_diffrn_radiation_wavelength 0.71073
_diffrn_reflns_av_R_equivalents 0.0805
_diffrn_reflns_av_sigmaI/netI 0.0748
_diffrn_reflns_limit_h_max 10
_diffrn_reflns_limit_h_min -8
_diffrn_reflns_limit_k_max 10
_diffrn_reflns_limit_k_min -11
_diffrn_reflns_limit_l_max 16
_diffrn_reflns_limit_l_min -16
_diffrn_reflns_number 5633
_diffrn_reflns_theta_full 25.00
_diffrn_reflns_theta_max 25.00
_diffrn_reflns_theta_min 1.50
_exptl_absorpt_coefficient_mu 0.221
_exptl_absorpt_correction_T_max 0.9613
_exptl_absorpt_correction_T_min 0.9427
_exptl_absorpt_correction_type numerical
_exptl_crystal_colour colorless
_exptl_crystal_density_diffrn 1.271
_exptl_crystal_density_meas 0
_exptl_crystal_density_method 'not measured'
_exptl_crystal_description rectangular
_exptl_crystal_F_000 412
_exptl_crystal_size_max 0.27
_exptl_crystal_size_mid 0.24
_exptl_crystal_size_min 0.18
_refine_diff_density_max 0.496
_refine_diff_density_min -0.362
_refine_diff_density_rms 0.086
_refine_ls_extinction_method none
_refine_ls_goodness_of_fit_ref 1.125
_refine_ls_hydrogen_treatment mixed
_refine_ls_matrix_type full
_refine_ls_number_parameters 240
_refine_ls_number_reflns 3500
_refine_ls_number_restraints 0
_refine_ls_restrained_S_all 1.125
_refine_ls_R_factor_all 0.0642
_refine_ls_R_factor_gt 0.0554
_refine_ls_shift/su_max 0.229
_refine_ls_shift/su_mean 0.005
_refine_ls_structure_factor_coef Fsqd
_refine_ls_weighting_details 'calc w=1/[\s^2^(Fo^2^)+(0.1163P)^2^+0.0000P] where P=(Fo^2^+2Fc^2^)/3'
_refine_ls_weighting_scheme calc
_refine_ls_wR_factor_gt 0.1651
_refine_ls_wR_factor_ref 0.1900
_reflns_number_gt 2916
_reflns_number_total 3500
_reflns_threshold_expression >2sigma(I)
_cod_data_source_file b922657e.txt
_cod_data_source_block complex_4
_cod_depositor_comments
;
The following automatic conversions were performed:

'_symmetry_cell_setting' value 'Triclinic' changed to 'triclinic'
according to /home/saulius/struct/CIF-dictionaries/cif_core.dic
dictionary named 'cif_core.dic' version 2.4.2 from 2011-04-26.

Automatic conversion script
Id: cif_fix_values 1891 2012-01-12 08:04:46Z andrius 
;
_cod_original_sg_symbol_H-M P-1
_cod_database_code 7024915

loop_
_symmetry_equiv_pos_as_xyz
'x, y, z'
'-x, -y, -z'

loop_
_atom_site_label
_atom_site_type_symbol
_atom_site_fract_x
_atom_site_fract_y
_atom_site_fract_z
_atom_site_U_iso_or_equiv
_atom_site_adp_type
_atom_site_occupancy
_atom_site_symmetry_multiplicity
_atom_site_calc_flag
_atom_site_refinement_flags
Al1 Al 0.74612(10) 0.38342(9) 0.14131(6) 0.0216(3) Uani 1 1 d .
O1 O 0.7446(2) 0.5736(2) 0.15347(14) 0.0264(5) Uani 1 1 d .
O2 O 0.7163(2) 0.2879(2) 0.25040(13) 0.0257(5) Uani 1 1 d .
O3 O 0.9953(2) 0.2914(2) 0.11606(14) 0.0297(5) Uani 1 1 d .
S1 S 0.40159(8) 0.55134(8) 0.22211(5) 0.0226(3) Uani 1 1 d .
C1 C 0.6184(3) 0.7071(3) 0.2016(2) 0.0237(6) Uani 1 1 d .
C2 C 0.4483(3) 0.7200(3) 0.23961(19) 0.0225(6) Uani 1 1 d .
C3 C 0.3192(4) 0.8587(3) 0.2904(2) 0.0256(6) Uani 1 1 d .
H3 H 0.2053 0.8645 0.3149 0.031 Uiso 1 1 calc R
C4 C 0.3573(4) 0.9882(3) 0.3051(2) 0.0285(7) Uani 1 1 d .
C5 C 0.5279(4) 0.9742(3) 0.2660(2) 0.0267(6) Uani 1 1 d .
H5 H 0.5551 1.0624 0.2746 0.032 Uiso 1 1 calc R
C6 C 0.6577(4) 0.8376(3) 0.2159(2) 0.0263(6) Uani 1 1 d .
C7 C 0.2227(4) 1.1396(4) 0.3610(2) 0.0369(8) Uani 1 1 d .
H7A H 0.1554 1.2021 0.3170 0.055 Uiso 1 1 calc R
H7B H 0.2791 1.1993 0.3853 0.055 Uiso 1 1 calc R
H7C H 0.1465 1.1156 0.4169 0.055 Uiso 1 1 calc R
C8 C 0.8404(4) 0.8268(4) 0.1780(2) 0.0351(7) Uani 1 1 d .
H8A H 0.8411 0.9323 0.1804 0.053 Uiso 1 1 calc R
H8B H 0.8865 0.7799 0.1098 0.053 Uiso 1 1 calc R
H8C H 0.9116 0.7613 0.2193 0.053 Uiso 1 1 calc R
C9 C 0.5832(3) 0.3324(3) 0.33156(19) 0.0213(6) Uani 1 1 d .
C10 C 0.4260(3) 0.4566(3) 0.33341(19) 0.0224(6) Uani 1 1 d .
C11 C 0.2893(3) 0.5026(3) 0.41845(19) 0.0241(6) Uani 1 1 d .
H11 H 0.1843 0.5870 0.4176 0.029 Uiso 1 1 calc R
C12 C 0.3056(4) 0.4262(3) 0.5038(2) 0.0262(6) Uani 1 1 d .
C13 C 0.4611(4) 0.3006(4) 0.5008(2) 0.0270(6) Uani 1 1 d .
H13 H 0.4731 0.2457 0.5583 0.032 Uiso 1 1 calc R
C14 C 0.5997(3) 0.2522(3) 0.4173(2) 0.0254(6) Uani 1 1 d .
C15 C 0.1601(4) 0.4743(4) 0.5966(2) 0.0343(7) Uani 1 1 d .
H15A H 0.1734 0.5492 0.6391 0.051 Uiso 1 1 calc R
H15B H 0.1624 0.3813 0.6318 0.051 Uiso 1 1 calc R
H15C H 0.0502 0.5236 0.5790 0.051 Uiso 1 1 calc R
C16 C 0.7659(4) 0.1150(4) 0.4177(2) 0.0359(8) Uani 1 1 d .
H16A H 0.7618 0.0820 0.4847 0.054 Uiso 1 1 calc R
H16B H 0.8627 0.1470 0.3950 0.054 Uiso 1 1 calc R
H16C H 0.7806 0.0272 0.3734 0.054 Uiso 1 1 calc R
C17 C 1.0899(4) 0.1216(3) 0.1145(2) 0.0318(7) Uani 1 1 d .
H17A H 1.0480 0.0638 0.0753 0.038 Uiso 1 1 calc R
H17B H 1.0764 0.0874 0.1822 0.038 Uiso 1 1 calc R
C18 C 1.2755(4) 0.0926(4) 0.0673(2) 0.0320(7) Uani 1 1 d .
H18A H 1.3033 0.0705 -0.0050 0.038 Uiso 1 1 calc R
H18B H 1.3537 0.0032 0.0949 0.038 Uiso 1 1 calc R
C19 C 1.2898(4) 0.2468(4) 0.0933(2) 0.0376(8) Uani 1 1 d .
H19A H 1.3305 0.2403 0.1539 0.045 Uiso 1 1 calc R
H19B H 1.3708 0.2703 0.0387 0.045 Uiso 1 1 calc R
C20 C 1.1112(4) 0.3710(4) 0.1089(3) 0.0431(8) Uani 1 1 d .
H20A H 1.0803 0.4385 0.1702 0.052 Uiso 1 1 calc R
H20B H 1.1042 0.4380 0.0529 0.052 Uiso 1 1 calc R
C21 C 0.7196(4) 0.3036(4) 0.0204(2) 0.0331(7) Uani 1 1 d .
H21A H 0.7040 0.2047 0.0315 0.050 Uiso 1 1 calc R
H21B H 0.8225 0.2854 -0.0331 0.050 Uiso 1 1 calc R
H21C H 0.6190 0.3808 0.0026 0.050 Uiso 1 1 calc R

loop_
_atom_site_aniso_label
_atom_site_aniso_U_11
_atom_site_aniso_U_22
_atom_site_aniso_U_33
_atom_site_aniso_U_23
_atom_site_aniso_U_13
_atom_site_aniso_U_12
Al1 0.0216(5) 0.0226(5) 0.0213(5) 0.0033(3) -0.0038(3) -0.0103(4)
O1 0.0246(10) 0.0232(11) 0.0309(11) 0.0031(8) -0.0031(8) -0.0113(8)
O2 0.0222(10) 0.0278(11) 0.0247(10) 0.0069(8) -0.0036(8) -0.0089(8)
O3 0.0248(10) 0.0242(11) 0.0403(12) 0.0028(9) -0.0037(9) -0.0127(9)
S1 0.0253(4) 0.0233(4) 0.0230(4) 0.0043(3) -0.0077(3) -0.0126(3)
C1 0.0275(15) 0.0236(15) 0.0223(14) 0.0067(11) -0.0082(11) -0.0115(12)
C2 0.0297(15) 0.0205(14) 0.0225(14) 0.0083(11) -0.0112(11) -0.0130(12)
C3 0.0283(15) 0.0283(16) 0.0227(14) 0.0061(11) -0.0087(12) -0.0127(12)
C4 0.0373(17) 0.0225(15) 0.0242(15) 0.0045(11) -0.0076(12) -0.0105(13)
C5 0.0362(16) 0.0239(15) 0.0279(15) 0.0072(12) -0.0125(13) -0.0177(13)
C6 0.0311(15) 0.0293(16) 0.0254(14) 0.0096(12) -0.0104(12) -0.0176(13)
C7 0.0394(18) 0.0260(16) 0.0401(18) -0.0009(13) -0.0050(14) -0.0101(14)
C8 0.0391(18) 0.0337(17) 0.0386(18) 0.0060(13) -0.0038(14) -0.0244(14)
C9 0.0181(13) 0.0217(14) 0.0257(14) 0.0046(11) -0.0079(11) -0.0084(11)
C10 0.0281(15) 0.0223(14) 0.0230(14) 0.0023(11) -0.0062(11) -0.0166(12)
C11 0.0230(14) 0.0252(15) 0.0281(15) 0.0018(11) -0.0060(12) -0.0139(12)
C12 0.0277(15) 0.0323(16) 0.0240(14) 0.0003(12) -0.0042(12) -0.0190(13)
C13 0.0333(16) 0.0366(17) 0.0198(14) 0.0052(12) -0.0080(12) -0.0222(14)
C14 0.0251(15) 0.0284(15) 0.0279(15) 0.0064(12) -0.0102(12) -0.0142(12)
C15 0.0321(17) 0.0422(18) 0.0276(16) 0.0032(13) -0.0032(13) -0.0161(14)
C16 0.0285(16) 0.0425(19) 0.0326(16) 0.0149(14) -0.0117(13) -0.0075(14)
C17 0.0287(15) 0.0232(16) 0.0397(17) 0.0021(13) -0.0032(13) -0.0094(13)
C18 0.0243(15) 0.0333(17) 0.0334(16) 0.0065(13) -0.0059(12) -0.0068(13)
C19 0.0272(16) 0.0444(19) 0.0469(19) 0.0109(15) -0.0103(14) -0.0200(15)
C20 0.0284(17) 0.0391(19) 0.069(2) 0.0092(17) -0.0143(16) -0.0201(15)
C21 0.0297(16) 0.0439(19) 0.0278(15) -0.0035(13) -0.0046(12) -0.0180(14)

loop_
_atom_type_symbol
_atom_type_description
_atom_type_scat_dispersion_real
_atom_type_scat_dispersion_imag
_atom_type_scat_source
C C 0.0033 0.0016 'International Tables Vol C Tables 4.2.6.8 and 6.1.1.4'
H H 0.0000 0.0000 'International Tables Vol C Tables 4.2.6.8 and 6.1.1.4'
O O 0.0106 0.0060 'International Tables Vol C Tables 4.2.6.8 and 6.1.1.4'
Al Al 0.0645 0.0514 'International Tables Vol C Tables 4.2.6.8 and 6.1.1.4'
S S 0.1246 0.1234 'International Tables Vol C Tables 4.2.6.8 and 6.1.1.4'

loop_
_geom_angle_atom_site_label_1
_geom_angle_atom_site_label_2
_geom_angle_atom_site_label_3
_geom_angle
O1 Al1 O2 117.29(10)
O1 Al1 O3 90.60(9)
O2 Al1 O3 93.32(9)
O1 Al1 C21 121.37(12)
O2 Al1 C21 119.38(12)
O3 Al1 C21 99.90(11)
O1 Al1 S1 80.03(7)
O2 Al1 S1 79.93(7)
O3 Al1 S1 164.16(7)
C21 Al1 S1 95.89(9)
C1 O1 Al1 129.98(17)
C9 O2 Al1 129.69(16)
C20 O3 C17 109.9(2)
C20 O3 Al1 128.30(18)
C17 O3 Al1 121.36(16)
C10 S1 C2 102.57(12)
C10 S1 Al1 88.33(9)
C2 S1 Al1 88.75(9)
O1 C1 C6 119.1(2)
O1 C1 C2 122.3(2)
C6 C1 C2 118.6(3)
C3 C2 C1 121.6(3)
C3 C2 S1 120.6(2)
C1 C2 S1 117.8(2)
C4 C3 C2 120.2(3)
C4 C3 H3 119.9
C2 C3 H3 119.9
C3 C4 C5 117.7(3)
C3 C4 C7 122.1(3)
C5 C4 C7 120.2(3)
C6 C5 C4 123.0(3)
C6 C5 H5 118.5
C4 C5 H5 118.5
C5 C6 C1 119.0(3)
C5 C6 C8 121.0(3)
C1 C6 C8 120.0(3)
C4 C7 H7A 109.5
C4 C7 H7B 109.5
H7A C7 H7B 109.5
C4 C7 H7C 109.5
H7A C7 H7C 109.5
H7B C7 H7C 109.5
C6 C8 H8A 109.5
C6 C8 H8B 109.5
H8A C8 H8B 109.5
C6 C8 H8C 109.5
H8A C8 H8C 109.5
H8B C8 H8C 109.5
O2 C9 C10 122.0(2)
O2 C9 C14 119.8(2)
C10 C9 C14 118.2(2)
C11 C10 C9 121.4(2)
C11 C10 S1 120.5(2)
C9 C10 S1 118.1(2)
C12 C11 C10 120.7(3)
C12 C11 H11 119.6
C10 C11 H11 119.6
C11 C12 C13 117.6(3)
C11 C12 C15 121.6(3)
C13 C12 C15 120.8(3)
C14 C13 C12 123.0(3)
C14 C13 H13 118.5
C12 C13 H13 118.5
C13 C14 C9 119.0(3)
C13 C14 C16 121.1(3)
C9 C14 C16 119.9(2)
C12 C15 H15A 109.5
C12 C15 H15B 109.5
H15A C15 H15B 109.5
C12 C15 H15C 109.5
H15A C15 H15C 109.5
H15B C15 H15C 109.5
C14 C16 H16A 109.5
C14 C16 H16B 109.5
H16A C16 H16B 109.5
C14 C16 H16C 109.5
H16A C16 H16C 109.5
H16B C16 H16C 109.5
O3 C17 C18 105.4(2)
O3 C17 H17A 110.7
C18 C17 H17A 110.7
O3 C17 H17B 110.7
C18 C17 H17B 110.7
H17A C17 H17B 108.8
C17 C18 C19 103.9(2)
C17 C18 H18A 111.0
C19 C18 H18A 111.0
C17 C18 H18B 111.0
C19 C18 H18B 111.0
H18A C18 H18B 109.0
C20 C19 C18 105.2(2)
C20 C19 H19A 110.7
C18 C19 H19A 110.7
C20 C19 H19B 110.7
C18 C19 H19B 110.7
H19A C19 H19B 108.8
O3 C20 C19 107.4(3)
O3 C20 H20A 110.2
C19 C20 H20A 110.2
O3 C20 H20B 110.2
C19 C20 H20B 110.2
H20A C20 H20B 108.5
Al1 C21 H21A 109.5
Al1 C21 H21B 109.5
H21A C21 H21B 109.5
Al1 C21 H21C 109.5
H21A C21 H21C 109.5
H21B C21 H21C 109.5

loop_
_geom_bond_atom_site_label_1
_geom_bond_atom_site_label_2
_geom_bond_distance
Al1 O1 1.766(2)
Al1 O2 1.7668(19)
Al1 O3 1.947(2)
Al1 C21 1.959(3)
Al1 S1 2.7482(12)
O1 C1 1.348(3)
O2 C9 1.350(3)
O3 C20 1.447(3)
O3 C17 1.464(3)
S1 C10 1.793(3)
S1 C2 1.792(3)
C1 C6 1.406(4)
C1 C2 1.408(4)
C2 C3 1.398(4)
C3 C4 1.392(4)
C3 H3 0.9500
C4 C5 1.411(4)
C4 C7 1.512(4)
C5 C6 1.386(4)
C5 H5 0.9500
C6 C8 1.517(4)
C7 H7A 0.9800
C7 H7B 0.9800
C7 H7C 0.9800
C8 H8A 0.9800
C8 H8B 0.9800
C8 H8C 0.9800
C9 C10 1.404(4)
C9 C14 1.409(4)
C10 C11 1.402(4)
C11 C12 1.387(4)
C11 H11 0.9500
C12 C13 1.398(4)
C12 C15 1.513(4)
C13 C14 1.397(4)
C13 H13 0.9500
C14 C16 1.517(4)
C15 H15A 0.9800
C15 H15B 0.9800
C15 H15C 0.9800
C16 H16A 0.9800
C16 H16B 0.9800
C16 H16C 0.9800
C17 C18 1.512(4)
C17 H17A 0.9900
C17 H17B 0.9900
C18 C19 1.537(4)
C18 H18A 0.9900
C18 H18B 0.9900
C19 C20 1.504(4)
C19 H19A 0.9900
C19 H19B 0.9900
C20 H20A 0.9900
C20 H20B 0.9900
C21 H21A 0.9800
C21 H21B 0.9800
C21 H21C 0.9800

loop_
_geom_torsion_atom_site_label_1
_geom_torsion_atom_site_label_2
_geom_torsion_atom_site_label_3
_geom_torsion_atom_site_label_4
_geom_torsion
O2 Al1 O1 C1 -62.3(2)
O3 Al1 O1 C1 -156.3(2)
C21 Al1 O1 C1 101.7(2)
S1 Al1 O1 C1 10.8(2)
O1 Al1 O2 C9 59.3(2)
O3 Al1 O2 C9 151.7(2)
C21 Al1 O2 C9 -105.0(2)
S1 Al1 O2 C9 -13.9(2)
O1 Al1 O3 C20 -2.2(3)
O2 Al1 O3 C20 -119.6(2)
C21 Al1 O3 C20 119.8(3)
S1 Al1 O3 C20 -55.5(4)
O1 Al1 O3 C17 169.4(2)
O2 Al1 O3 C17 52.1(2)
C21 Al1 O3 C17 -68.5(2)
S1 Al1 O3 C17 116.1(3)
O1 Al1 S1 C10 -109.92(10)
O2 Al1 S1 C10 10.35(10)
O3 Al1 S1 C10 -55.4(3)
C21 Al1 S1 C10 129.20(13)
O1 Al1 S1 C2 -7.30(10)
O2 Al1 S1 C2 112.97(11)
O3 Al1 S1 C2 47.2(3)
C21 Al1 S1 C2 -128.18(12)
Al1 O1 C1 C6 168.46(18)
Al1 O1 C1 C2 -10.7(4)
O1 C1 C2 C3 179.3(2)
C6 C1 C2 C3 0.2(4)
O1 C1 C2 S1 -0.1(4)
C6 C1 C2 S1 -179.17(18)
C10 S1 C2 C3 -86.0(2)
Al1 S1 C2 C3 -174.1(2)
C10 S1 C2 C1 93.3(2)
Al1 S1 C2 C1 5.3(2)
C1 C2 C3 C4 -0.4(4)
S1 C2 C3 C4 178.90(19)
C2 C3 C4 C5 0.8(4)
C2 C3 C4 C7 -178.9(3)
C3 C4 C5 C6 -1.1(4)
C7 C4 C5 C6 178.7(3)
C4 C5 C6 C1 0.9(4)
C4 C5 C6 C8 -178.1(2)
O1 C1 C6 C5 -179.5(2)
C2 C1 C6 C5 -0.4(4)
O1 C1 C6 C8 -0.5(4)
C2 C1 C6 C8 178.6(2)
Al1 O2 C9 C10 12.1(4)
Al1 O2 C9 C14 -168.56(18)
O2 C9 C10 C11 -179.4(2)
C14 C9 C10 C11 1.2(4)
O2 C9 C10 S1 2.7(3)
C14 C9 C10 S1 -176.64(19)
C2 S1 C10 C11 85.0(2)
Al1 S1 C10 C11 173.4(2)
C2 S1 C10 C9 -97.1(2)
Al1 S1 C10 C9 -8.76(19)
C9 C10 C11 C12 0.0(4)
S1 C10 C11 C12 177.81(19)
C10 C11 C12 C13 -1.3(4)
C10 C11 C12 C15 179.6(2)
C11 C12 C13 C14 1.4(4)
C15 C12 C13 C14 -179.5(2)
C12 C13 C14 C9 -0.2(4)
C12 C13 C14 C16 -179.9(3)
O2 C9 C14 C13 179.5(2)
C10 C9 C14 C13 -1.1(4)
O2 C9 C14 C16 -0.8(4)
C10 C9 C14 C16 178.6(2)
C20 O3 C17 C18 -21.3(3)
Al1 O3 C17 C18 165.62(17)
O3 C17 C18 C19 28.4(3)
C17 C18 C19 C20 -25.4(3)
C17 O3 C20 C19 5.0(3)
Al1 O3 C20 C19 177.42(19)
C18 C19 C20 O3 13.1(3)
